data_7000503
loop_
_publ_author_name
'Rigamonti, Luca'
'Manassero, Carlo'
'Rusconi, Michele'
'Manassero, Mario'
'Pasini, Alessandro'

_publ_section_title
;
 cis Influence in trans-Pt(PPh3)2 complexes
;
_journal_issue 7
_journal_name_full 'Dalton Transactions'
_journal_page_first 1206
_journal_page_last 1213
_journal_paper_doi 10.1039/b813125b
_journal_year 2009
_chemical_formula_sum 'C38 H32 Cl6 N2 O4 P2 Pt'
_chemical_formula_weight 1050.45
_chemical_name_common (trans-Pt(PPh3)2(NO2)2)
_space_group_IT_number 2
_symmetry_cell_setting triclinic
_symmetry_space_group_name_Hall '-P 1'
_symmetry_space_group_name_H-M 'P -1'
_audit_creation_date 08-07-18
_audit_creation_method 'from The Personal SDP version 2.1.1'
_cell_angle_alpha 91.880(1)
_cell_angle_beta 102.303(1)
_cell_angle_gamma 104.799(1)
_cell_formula_units_Z 1
_cell_length_a 7.9386(7)
_cell_length_b 11.1578(10)
_cell_length_c 12.0247(10)
_cell_measurement_reflns_used 5338
_cell_measurement_temperature 150
_cell_measurement_theta_max 27
_cell_measurement_theta_min 3
_cell_volume 1001.83(15)
_computing_cell_refinement 'SMART (Bruker)'
_computing_data_collection 'SMART (Bruker)'
_computing_data_reduction 'SAINT (Bruker)'
_computing_structure_refinement ' Full-matrix least-squares (The Personal SDP, 1991)'
_computing_structure_solution ' SHELXS-86 (Sheldrick, 1986) as implemented in The Personal SDP'
_diffrn_ambient_temperature 150
_diffrn_measured_fraction_theta_full 0.99
_diffrn_measured_fraction_theta_max 0.45
_diffrn_measurement_device 'SMART (Bruker)'
_diffrn_measurement_method omega
_diffrn_radiation_detector 'SMART CCD area detector'
_diffrn_radiation_monochromator graphite
_diffrn_radiation_source 'fine-focus sealed tube'
_diffrn_radiation_type Mo-K\a
_diffrn_radiation_wavelength 0.71073
_diffrn_reflns_limit_h_max 10
_diffrn_reflns_limit_h_min -10
_diffrn_reflns_limit_k_max 14
_diffrn_reflns_limit_k_min -14
_diffrn_reflns_limit_l_max 16
_diffrn_reflns_limit_l_min -16
_diffrn_reflns_reduction_process SAINT
_diffrn_reflns_theta_full 27.00
_diffrn_reflns_theta_max 29.00
_diffrn_reflns_theta_min 3.00
_diffrn_standards_decay_% 0.00
_diffrn_standards_number 241
_exptl_absorpt_coefficient_mu 4.061
_exptl_absorpt_correction_T_max 1.000
_exptl_absorpt_correction_T_min 0.706
_exptl_absorpt_correction_type empirical
_exptl_absorpt_process_details ' SADABS'
_exptl_crystal_colour colourless
_exptl_crystal_density_diffrn 1.741
_exptl_crystal_description stick
_exptl_crystal_F_000 516
_exptl_crystal_size_max 0.450
_exptl_crystal_size_mid 0.150
_exptl_crystal_size_min 0.100
_refine_diff_density_max 1.486
_refine_diff_density_min -1.496
_refine_ls_goodness_of_fit_all 0.974
_refine_ls_goodness_of_fit_obs 0.974
_refine_ls_hydrogen_treatment noref
_refine_ls_matrix_type full
_refine_ls_number_constraints 3
_refine_ls_number_parameters 244
_refine_ls_number_reflns 4658
_refine_ls_number_restraints 0
_refine_ls_R_factor_all 0.049
_refine_ls_R_factor_obs 0.049
_refine_ls_shift/esd_max 0.015
_refine_ls_shift/esd_mean 0.002
_refine_ls_structure_factor_coef Fsqd
_refine_ls_weighting_scheme calc
_refine_ls_wR_factor_obs 0.053
_cod_data_source_file b813125b.txt
_cod_data_source_block compound_t-12.2CHCl3
_cod_original_cell_volume 1001.8(2)
_cod_database_code 7000503
_diffrn_reflns_number_total 17082
_diffrn_reflns_number_independent 4658
_r_int 0.0437
_total_number_of_frames 2160
_time_per_frame_seconds 30
_frame_width_degrees 0.50
_detector_sample_distance_cm 6.00
_conventional_r1_(i>2\s(i)) 0.030
_reflections_with_i>2\s(i) 4409
_refine_diff_density_esd 0.217

loop_
_symmetry_equiv_pos_as_xyz
+x,+y,+z
-x,-y,-z

loop_
_atom_site_aniso_label
_atom_site_aniso_U_11
_atom_site_aniso_U_22
_atom_site_aniso_U_33
_atom_site_aniso_U_12
_atom_site_aniso_U_13
_atom_site_aniso_U_23
_atom_site_aniso_type_symbol
PT 0.01516(7) 0.01445(7) 0.01419(7) 0.00469(6) 0.00403(6) 0.00157(6) PT
CL1 0.0347(4) 0.0418(5) 0.0407(5) 0.0074(4) 0.0074(4) -0.0130(4) CL
CL2 0.0939(8) 0.115(1) 0.1178(9) -0.0712(8) 0.0719(6) -0.0638(8) CL
CL3 0.0666(6) 0.0787(6) 0.0744(7) 0.0389(4) -0.0042(5) -0.0407(5) CL
P 0.0169(3) 0.0170(4) 0.0170(4) 0.0042(3) 0.0041(3) 0.0007(3) P
O1 0.039(1) 0.022(1) 0.031(1) 0.001(1) 0.007(1) 0.005(1) O
O2 0.027(1) 0.039(1) 0.025(1) 0.0115(9) 0.001(1) 0.007(1) O
N 0.029(1) 0.023(1) 0.020(1) 0.010(1) 0.008(1) 0.000(1) N
C1 0.034(2) 0.029(2) 0.028(2) 0.004(1) 0.005(1) 0.000(2) C
C111 0.020(1) 0.019(1) 0.019(1) 0.001(1) 0.006(1) -0.002(1) C
C112 0.019(1) 0.031(2) 0.022(2) 0.004(1) 0.003(1) -0.004(1) C
C113 0.020(1) 0.042(2) 0.028(2) 0.000(1) 0.009(1) -0.005(2) C
C114 0.032(2) 0.031(2) 0.025(2) -0.006(2) 0.013(1) -0.003(2) C
C115 0.039(2) 0.026(2) 0.025(2) 0.006(1) 0.012(1) 0.004(1) C
C116 0.026(1) 0.024(2) 0.023(2) 0.007(1) 0.009(1) 0.003(1) C
C121 0.019(1) 0.015(1) 0.019(1) 0.004(1) 0.003(1) 0.002(1) C
C122 0.024(1) 0.030(2) 0.022(2) 0.006(1) 0.006(1) 0.001(1) C
C123 0.021(1) 0.032(2) 0.034(2) 0.006(1) 0.010(1) 0.004(2) C
C124 0.025(2) 0.025(2) 0.032(2) 0.004(1) -0.001(1) 0.001(2) C
C125 0.032(2) 0.030(2) 0.021(2) 0.000(1) 0.003(1) 0.001(1) C
C126 0.025(2) 0.026(2) 0.020(2) 0.001(1) 0.006(1) 0.001(1) C
C131 0.021(1) 0.021(1) 0.018(1) 0.009(1) 0.008(1) 0.002(1) C
C132 0.030(2) 0.024(2) 0.025(2) 0.010(1) 0.010(1) 0.002(1) C
C133 0.046(2) 0.026(2) 0.036(2) 0.017(1) 0.018(1) 0.008(1) C
C134 0.042(2) 0.047(2) 0.032(2) 0.028(1) 0.013(1) 0.013(2) C
C135 0.028(2) 0.045(2) 0.023(2) 0.018(1) 0.006(1) 0.003(2) C
C136 0.024(1) 0.030(2) 0.023(2) 0.009(1) 0.007(1) 0.003(1) C

loop_
_atom_site_label
_atom_site_fract_x
_atom_site_fract_y
_atom_site_fract_z
_atom_site_occupancy
_atom_site_U_iso_or_equiv
_atom_site_thermal_displace_type
_atom_site_type_symbol
PT 0.0000 0.0000 0.0000 0.50 0.01436(6) Uani PT
CL1 -0.1803(1) 0.21989(9) 0.53323(8) 1.00 0.0401(4) Uani CL
CL2 0.1030(2) 0.4316(2) 0.6418(1) 1.00 0.1220(7) Uani CL
CL3 -0.2479(2) 0.4028(1) 0.6782(1) 1.00 0.0738(5) Uani CL
P 0.0573(1) -0.12964(7) -0.13578(7) 1.00 0.0170(3) Uani P
O1 -0.1069(3) -0.2238(2) 0.1048(2) 1.00 0.0317(9) Uani O
O2 0.1528(3) -0.1094(2) 0.1896(2) 1.00 0.0304(9) Uani O
N 0.0160(3) -0.1281(2) 0.1117(2) 1.00 0.023(1) Uani N
C1 -0.0912(5) 0.3265(3) 0.6543(3) 1.00 0.031(1) Uani C
C111 0.1852(4) -0.0532(3) -0.2349(3) 1.00 0.020(1) Uani C
C112 0.3540(4) -0.0672(3) -0.2364(3) 1.00 0.025(1) Uani C
C113 0.4488(4) -0.0078(3) -0.3129(3) 1.00 0.031(1) Uani C
C114 0.3757(4) 0.0663(3) -0.3882(3) 1.00 0.031(1) Uani C
C115 0.2085(5) 0.0799(3) -0.3883(3) 1.00 0.030(1) Uani C
C116 0.1116(4) 0.0204(3) -0.3130(3) 1.00 0.024(1) Uani C
C121 -0.1514(4) -0.2237(3) -0.2250(3) 1.00 0.018(1) Uani C
C122 -0.2999(4) -0.2622(3) -0.1776(3) 1.00 0.025(1) Uani C
C123 -0.4613(4) -0.3320(3) -0.2448(3) 1.00 0.029(1) Uani C
C124 -0.4784(4) -0.3606(3) -0.3600(3) 1.00 0.029(1) Uani C
C125 -0.3322(5) -0.3238(3) -0.4079(3) 1.00 0.030(1) Uani C
C126 -0.1687(4) -0.2567(3) -0.3410(3) 1.00 0.024(1) Uani C
C131 0.1801(4) -0.2344(3) -0.0682(2) 1.00 0.019(1) Uani C
C132 0.1206(4) -0.3630(3) -0.0951(3) 1.00 0.025(1) Uani C
C133 0.2203(5) -0.4386(3) -0.0395(3) 1.00 0.033(1) Uani C
C134 0.3771(4) -0.3867(3) 0.0408(3) 1.00 0.036(1) Uani C
C135 0.4376(4) -0.2584(3) 0.0683(3) 1.00 0.031(1) Uani C
C136 0.3382(4) -0.1830(3) 0.0142(3) 1.00 0.025(1) Uani C
H1 0.4060 -0.1190 -0.1836 1.00 0.0275 Uiso H
H2 0.5662 -0.0183 -0.3134 1.00 0.0344 Uiso H
H3 0.4424 0.1086 -0.4409 1.00 0.0341 Uiso H
H4 0.1576 0.1317 -0.4416 1.00 0.0326 Uiso H
H5 -0.0070 0.0298 -0.3146 1.00 0.0262 Uiso H
H6 -0.2899 -0.2400 -0.0974 1.00 0.0280 Uiso H
H7 -0.5632 -0.3611 -0.2109 1.00 0.0316 Uiso H
H8 -0.5934 -0.4066 -0.4074 1.00 0.0317 Uiso H
H9 -0.3442 -0.3450 -0.4886 1.00 0.0328 Uiso H
H10 -0.0656 -0.2324 -0.3745 1.00 0.0269 Uiso H
H11 0.0107 -0.3995 -0.1520 1.00 0.0277 Uiso H
H12 0.1793 -0.5282 -0.0574 1.00 0.0366 Uiso H
H13 0.4460 -0.4401 0.0787 1.00 0.0397 Uiso H
H14 0.5483 -0.2224 0.1246 1.00 0.0339 Uiso H
H15 0.3786 -0.0937 0.0336 1.00 0.0274 Uiso H
H16 -0.0619 0.2809 0.7197 1.00 0.0347 Uiso H

loop_
_atom_type_symbol
_atom_type_oxidation_number
_atom_type_number_in_cell
_atom_type_scat_dispersion_real
_atom_type_scat_dispersion_imag
_atom_type_scat_source
PT 0 1 -2.3520 8.3880 'International Tables Vol IV Table 2.2A'
CL 0 6 0.1320 0.1590 'International Tables Vol IV Table 2.2A'
P 0 2 0.0900 0.0950 'International Tables Vol IV Table 2.2A'
O 0 4 0.0080 0.0060 'International Tables Vol IV Table 2.2A'
N 0 2 0.0040 0.0030 'International Tables Vol IV Table 2.2A'
C 0 38 0.0020 0.0020 'International Tables Vol IV Table 2.2A'
H 0 32 0.0000 0.0000 'International Tables Vol IV Table 2.2A'

loop_
_geom_angle_atom_site_label_1
_geom_angle_atom_site_label_2
_geom_angle_atom_site_label_3
_geom_angle
_geom_angle_site_symmetry_1
_geom_angle_site_symmetry_2
_geom_angle_site_symmetry_3
_geom_angle_publ_flag
P PT P 180.0 1_555 1_555 2_555 yes
P PT N 89.4(1) 1_555 1_555 1_555 yes
P PT N 90.6(1) 1_555 1_555 2_555 yes
P PT N 90.6(1) 2_555 1_555 1_555 yes
P PT N 89.4(1) 2_555 1_555 2_555 yes
N PT N 180.0 1_555 1_555 2_555 yes
PT P C111 116.6(1) 1_555 1_555 1_555 yes
PT P C121 110.0(1) 1_555 1_555 1_555 yes
PT P C131 111.3(1) 1_555 1_555 1_555 yes
C111 P C121 105.2(1) 1_555 1_555 1_555 yes
C111 P C131 105.5(2) 1_555 1_555 1_555 yes
C121 P C131 107.7(1) 1_555 1_555 1_555 yes
PT N O1 121.5(2) 1_555 1_555 1_555 yes
PT N O2 118.6(2) 1_555 1_555 1_555 yes
O1 N O2 119.9(3) 1_555 1_555 1_555 yes
CL1 C1 CL2 111.1(2) 1_555 1_555 1_555 yes
CL1 C1 CL3 110.5(2) 1_555 1_555 1_555 yes
CL1 C1 H16 108.1 1_555 1_555 1_555 yes
CL2 C1 CL3 110.9(2) 1_555 1_555 1_555 yes
CL2 C1 H16 107.8 1_555 1_555 1_555 yes
CL3 C1 H16 108.3 1_555 1_555 1_555 yes
P C111 C112 121.8(2) 1_555 1_555 1_555 yes
P C111 C116 119.5(3) 1_555 1_555 1_555 yes
C112 C111 C116 118.7(3) 1_555 1_555 1_555 yes
C111 C112 C113 120.6(3) 1_555 1_555 1_555 yes
C111 C112 H1 119.7 1_555 1_555 1_555 yes
C113 C112 H1 119.7 1_555 1_555 1_555 yes
C112 C113 C114 120.0(3) 1_555 1_555 1_555 yes
C112 C113 H2 120.0 1_555 1_555 1_555 yes
C114 C113 H2 120.0 1_555 1_555 1_555 yes
C113 C114 C115 120.0(3) 1_555 1_555 1_555 yes
C113 C114 H3 120.0 1_555 1_555 1_555 yes
C115 C114 H3 120.0 1_555 1_555 1_555 yes
C114 C115 C116 120.8(3) 1_555 1_555 1_555 yes
C114 C115 H4 119.6 1_555 1_555 1_555 yes
C116 C115 H4 119.6 1_555 1_555 1_555 yes
C111 C116 C115 119.9(3) 1_555 1_555 1_555 yes
C111 C116 H5 120.0 1_555 1_555 1_555 yes
C115 C116 H5 120.0 1_555 1_555 1_555 yes
P C121 C122 119.2(2) 1_555 1_555 1_555 yes
P C121 C126 121.7(2) 1_555 1_555 1_555 yes
C122 C121 C126 119.1(2) 1_555 1_555 1_555 yes
C121 C122 C123 120.1(3) 1_555 1_555 1_555 yes
C121 C122 H6 120.0 1_555 1_555 1_555 yes
C123 C122 H6 120.0 1_555 1_555 1_555 yes
C122 C123 C124 120.4(3) 1_555 1_555 1_555 yes
C122 C123 H7 119.8 1_555 1_555 1_555 yes
C124 C123 H7 119.8 1_555 1_555 1_555 yes
C123 C124 C125 120.1(3) 1_555 1_555 1_555 yes
C123 C124 H8 119.9 1_555 1_555 1_555 yes
C125 C124 H8 119.9 1_555 1_555 1_555 yes
C124 C125 C126 120.1(3) 1_555 1_555 1_555 yes
C124 C125 H9 120.0 1_555 1_555 1_555 yes
C126 C125 H9 120.0 1_555 1_555 1_555 yes
C121 C126 C125 120.2(3) 1_555 1_555 1_555 yes
C121 C126 H10 119.9 1_555 1_555 1_555 yes
C125 C126 H10 119.9 1_555 1_555 1_555 yes
P C131 C132 122.2(2) 1_555 1_555 1_555 yes
P C131 C136 118.0(2) 1_555 1_555 1_555 yes
C132 C131 C136 119.8(3) 1_555 1_555 1_555 yes
C131 C132 C133 119.4(3) 1_555 1_555 1_555 yes
C131 C132 H11 120.3 1_555 1_555 1_555 yes
C133 C132 H11 120.3 1_555 1_555 1_555 yes
C132 C133 C134 120.2(3) 1_555 1_555 1_555 yes
C132 C133 H12 119.9 1_555 1_555 1_555 yes
C134 C133 H12 119.9 1_555 1_555 1_555 yes
C133 C134 C135 120.8(3) 1_555 1_555 1_555 yes
C133 C134 H13 119.6 1_555 1_555 1_555 yes
C135 C134 H13 119.6 1_555 1_555 1_555 yes
C134 C135 C136 119.2(3) 1_555 1_555 1_555 yes
C134 C135 H14 120.4 1_555 1_555 1_555 yes
C136 C135 H14 120.4 1_555 1_555 1_555 yes
C131 C136 C135 120.5(3) 1_555 1_555 1_555 yes
C131 C136 H15 119.7 1_555 1_555 1_555 yes
C135 C136 H15 119.7 1_555 1_555 1_555 yes

loop_
_geom_bond_atom_site_label_1
_geom_bond_atom_site_label_2
_geom_bond_distance
_geom_bond_site_symmetry_1
_geom_bond_site_symmetry_2
_geom_bond_publ_flag
PT P 2.337(1) 1_555 1_555 yes
PT P 2.337(1) 1_555 2_555 yes
PT N 2.002(3) 1_555 1_555 yes
PT N 2.002(3) 1_555 2_555 yes
CL1 C1 1.747(3) 1_555 1_555 yes
CL2 C1 1.720(4) 1_555 1_555 yes
CL3 C1 1.741(4) 1_555 1_555 yes
P C111 1.821(3) 1_555 1_555 yes
P C121 1.811(3) 1_555 1_555 yes
P C131 1.812(3) 1_555 1_555 yes
O1 N 1.236(3) 1_555 1_555 yes
O2 N 1.240(3) 1_555 1_555 yes
C1 H16 0.970 1_555 1_555 yes
C111 C112 1.393(5) 1_555 1_555 yes
C111 C116 1.400(5) 1_555 1_555 yes
C112 C113 1.390(5) 1_555 1_555 yes
C112 H1 0.970 1_555 1_555 yes
C113 C114 1.382(5) 1_555 1_555 yes
C113 H2 0.970 1_555 1_555 yes
C114 C115 1.374(5) 1_555 1_555 yes
C114 H3 0.970 1_555 1_555 yes
C115 C116 1.388(5) 1_555 1_555 yes
C115 H4 0.970 1_555 1_555 yes
C116 H5 0.970 1_555 1_555 yes
C121 C122 1.394(5) 1_555 1_555 yes
C121 C126 1.399(4) 1_555 1_555 yes
C122 C123 1.382(4) 1_555 1_555 yes
C122 H6 0.970 1_555 1_555 yes
C123 C124 1.381(5) 1_555 1_555 yes
C123 H7 0.970 1_555 1_555 yes
C124 C125 1.380(5) 1_555 1_555 yes
C124 H8 0.970 1_555 1_555 yes
C125 C126 1.383(4) 1_555 1_555 yes
C125 H9 0.970 1_555 1_555 yes
C126 H10 0.970 1_555 1_555 yes
C131 C132 1.395(4) 1_555 1_555 yes
C131 C136 1.397(4) 1_555 1_555 yes
C132 C133 1.391(5) 1_555 1_555 yes
C132 H11 0.970 1_555 1_555 yes
C133 C134 1.379(4) 1_555 1_555 yes
C133 H12 0.970 1_555 1_555 yes
C134 C135 1.392(5) 1_555 1_555 yes
C134 H13 0.970 1_555 1_555 yes
C135 C136 1.382(5) 1_555 1_555 yes
C135 H14 0.970 1_555 1_555 yes
C136 H15 0.970 1_555 1_555 yes
